data_7056170
loop_
_publ_author_name
'Zheng, Shan shan'
'Dong, WK'
'Zhang, Yang'
'Chen, Le'
'Ding, Yujie'

_publ_section_title
;
 Four Salamo-type 3d-4f hetero-bimetallic [ZnIILnIII] complexes:
 Syntheses, Crystal Structures, Luminescent and Magnetic Properties
;
_journal_name_full 'New J. Chem.'
_journal_paper_doi 10.1039/C6NJ04090J
_journal_year 2017
_chemical_formula_moiety 'C22 H25 Dy N4 O14 Zn'
_chemical_formula_sum 'C22 H25 Dy N4 O14 Zn'
_chemical_formula_weight 797.33
_space_group_crystal_system monoclinic
_space_group_IT_number 14
_space_group_name_Hall '-P 2yn'
_space_group_name_H-M_alt 'P 1 21/n 1'
_symmetry_space_group_name_Hall '-P 2yn'
_symmetry_space_group_name_H-M 'P 1 21/n 1'
_atom_sites_solution_hydrogens geom
_atom_sites_solution_primary direct
_audit_creation_date 2016-07-29
_audit_creation_method
;
Olex2 1.2
(compiled 2016.02.19 svn.r3266 for OlexSys, GUI svn.r5155)
;
_audit_update_record
;
2016-12-23 deposited with the CCDC.
2017-05-09 downloaded from the CCDC.
;
_cell_angle_alpha 90
_cell_angle_beta 104.270(4)
_cell_angle_gamma 90
_cell_formula_units_Z 4
_cell_length_a 13.0950(5)
_cell_length_b 13.2699(4)
_cell_length_c 16.3621(6)
_cell_measurement_reflns_used 3184
_cell_measurement_temperature 298.84(10)
_cell_measurement_theta_max 27.5140
_cell_measurement_theta_min 3.5460
_cell_volume 2755.50(17)
_computing_cell_refinement
;
CrysAlisPro, Agilent Technologies,
Version 1.171.37.33 (release 27-03-2014 CrysAlis171 .NET)
(compiled Mar 27 2014,17:12:48)
;
_computing_data_collection
;
CrysAlisPro, Agilent Technologies,
Version 1.171.37.33 (release 27-03-2014 CrysAlis171 .NET)
(compiled Mar 27 2014,17:12:48)
;
_computing_data_reduction
;
CrysAlisPro, Agilent Technologies,
Version 1.171.37.33 (release 27-03-2014 CrysAlis171 .NET)
(compiled Mar 27 2014,17:12:48)
;
_computing_molecular_graphics 'Olex2 (Dolomanov et al., 2009)'
_computing_publication_material 'Olex2 (Dolomanov et al., 2009)'
_computing_structure_refinement 'ShelXL (Sheldrick, 2015)'
_computing_structure_solution 'ShelXS (Sheldrick, 2008)'
_diffrn_ambient_environment air
_diffrn_ambient_temperature 298.84(10)
_diffrn_detector 'CCD plate'
_diffrn_detector_area_resol_mean 16.0733
_diffrn_detector_type Eos
_diffrn_measured_fraction_theta_full 0.998
_diffrn_measured_fraction_theta_max 0.998
_diffrn_measurement_details
;
#__ type_ start__ end____ width___ exp.time_
  1 omega  -95.00  -55.10   1.0500    2.5000
omega____ theta____ kappa____ phi______ frames
    -      -19.5055  178.0000   60.0000 38

#__ type_ start__ end____ width___ exp.time_
  2 omega   -8.00   58.15   1.0500    2.5000
omega____ theta____ kappa____ phi______ frames
    -       22.7867  -99.0000  -60.0000 63

#__ type_ start__ end____ width___ exp.time_
  3 omega  -34.00   88.85   1.0500    2.5000
omega____ theta____ kappa____ phi______ frames
    -       22.7867  -19.0000  -30.0000 117
;
_diffrn_measurement_device 'four-circle diffractometer'
_diffrn_measurement_device_type 'SuperNova, Dual, Cu at zero, Eos'
_diffrn_measurement_method '\w scans'
_diffrn_orient_matrix_UB_11 0.0253774000
_diffrn_orient_matrix_UB_12 0.0334212000
_diffrn_orient_matrix_UB_13 -0.0224621000
_diffrn_orient_matrix_UB_21 0.0459291000
_diffrn_orient_matrix_UB_22 -0.0010149000
_diffrn_orient_matrix_UB_23 0.0337593000
_diffrn_orient_matrix_UB_31 0.0192277000
_diffrn_orient_matrix_UB_32 -0.0417107000
_diffrn_orient_matrix_UB_33 -0.0188902000
_diffrn_radiation_monochromator mirror
_diffrn_radiation_probe x-ray
_diffrn_radiation_type MoK\a
_diffrn_radiation_wavelength 0.71073
_diffrn_reflns_av_R_equivalents 0.0341
_diffrn_reflns_av_unetI/netI 0.0582
_diffrn_reflns_Laue_measured_fraction_full 0.998
_diffrn_reflns_Laue_measured_fraction_max 0.998
_diffrn_reflns_limit_h_max 16
_diffrn_reflns_limit_h_min -10
_diffrn_reflns_limit_k_max 15
_diffrn_reflns_limit_k_min -16
_diffrn_reflns_limit_l_max 16
_diffrn_reflns_limit_l_min -20
_diffrn_reflns_number 10368
_diffrn_reflns_point_group_measured_fraction_full 0.998
_diffrn_reflns_point_group_measured_fraction_max 0.998
_diffrn_reflns_theta_full 25.500
_diffrn_reflns_theta_max 26.022
_diffrn_reflns_theta_min 3.465
_diffrn_source 'SuperNova (Mo) X-ray Source'
_exptl_absorpt_coefficient_mu 3.638
_exptl_absorpt_correction_T_max 1.00000
_exptl_absorpt_correction_T_min 0.92873
_exptl_absorpt_correction_type multi-scan
_exptl_absorpt_process_details
;
CrysAlisPro, Agilent Technologies,
Version 1.171.37.33 (release 27-03-2014 CrysAlis171 .NET)
(compiled Mar 27 2014,17:12:48)
Empirical absorption correction using spherical harmonics,
 implemented in SCALE3 ABSPACK scaling algorithm.
;
_exptl_crystal_colour 'clear light colourless'
_exptl_crystal_colour_lustre clear
_exptl_crystal_colour_modifier light
_exptl_crystal_colour_primary colourless
_exptl_crystal_density_diffrn 1.922
_exptl_crystal_description block
_exptl_crystal_F_000 1572
_exptl_crystal_size_max 0.25
_exptl_crystal_size_mid 0.22
_exptl_crystal_size_min 0.17
_refine_diff_density_max 0.748
_refine_diff_density_min -0.550
_refine_diff_density_rms 0.114
_refine_ls_extinction_method none
_refine_ls_goodness_of_fit_ref 1.042
_refine_ls_hydrogen_treatment constr
_refine_ls_matrix_type full
_refine_ls_number_parameters 392
_refine_ls_number_reflns 5413
_refine_ls_number_restraints 0
_refine_ls_restrained_S_all 1.042
_refine_ls_R_factor_all 0.0489
_refine_ls_R_factor_gt 0.0337
_refine_ls_shift/su_max 0.002
_refine_ls_shift/su_mean 0.000
_refine_ls_structure_factor_coef Fsqd
_refine_ls_weighting_details 'w=1/[\s^2^(Fo^2^)+(0.0150P)^2^] where P=(Fo^2^+2Fc^2^)/3'
_refine_ls_weighting_scheme calc
_refine_ls_wR_factor_gt 0.0563
_refine_ls_wR_factor_ref 0.0642
_reflns_Friedel_coverage 0.000
_reflns_number_gt 4317
_reflns_number_total 5413
_reflns_threshold_expression 'I > 2\s(I)'
_cod_data_source_file c6nj04090j2.cif
_cod_data_source_block d955
_cod_original_cell_volume 2755.52(17)
_cod_database_code 7056170
_shelx_space_group_comment
;
The symmetry employed for this shelxl refinement is uniquely defined
by the following loop, which should always be used as a source of
symmetry information in preference to the above space-group names.
They are only intended as comments.
;
_reflns_odcompleteness_completeness 99.71
_reflns_odcompleteness_iscentric 1
_reflns_odcompleteness_theta 26.32
_olex2_refinement_description
;
1. Fixed Uiso
 At 1.2 times of:
  All C(H) groups, All C(H,H) groups, All C(H,H,H,H) groups
 At 1.5 times of:
  All C(H,H,H) groups
2. Others
 Fixed Sof: H19A(0.5) H19B(0.5) H19C(0.5) H19D(0.5) C1(0.5) H1A(0.5) H1B(0.5)
 H1C(0.5) C2(0.5) H2A(0.5) H2B(0.5) H2C(0.5)
3.a Secondary CH2 refined with riding coordinates:
 C3AA(H3AA,H3AB), C10(H10A,H10B), C11(H11A,H11B), C19(H19A,H19B), C19(H19C,H19D)
3.b Aromatic/amide H refined with riding coordinates:
 C4(H4), C5(H5), C6(H6), C9(H9), C12(H12), C16(H16), C17(H17), C18(H18)
3.c Idealised Me refined as rotating group:
 C0AA(H0AA,H0AB,H0AC), C21(H21A,H21B,H21C), C1(H1A,H1B,H1C), C2(H2A,H2B,H2C)
;
_shelx_shelxl_version_number 2014/7
_olex2_date_sample_data_collection 2016-07-12
_olex2_submission_special_instructions 'No special instructions were received'

loop_
_space_group_symop_operation_xyz
'x, y, z'
'-x+1/2, y+1/2, -z+1/2'
'-x, -y, -z'
'x-1/2, -y-1/2, z-1/2'

loop_
_atom_site_label
_atom_site_type_symbol
_atom_site_fract_x
_atom_site_fract_y
_atom_site_fract_z
_atom_site_U_iso_or_equiv
_atom_site_adp_type
_atom_site_occupancy
_atom_site_site_symmetry_order
_atom_site_calc_flag
_atom_site_refinement_flags_posn
_atom_site_refinement_flags_occupancy
_atom_site_disorder_assembly
_atom_site_disorder_group
Dy1 Dy 0.45848(2) 0.19097(2) 0.22882(2) 0.02770(7) Uani 1 1 d . . . .
Zn1 Zn 0.61555(4) 0.23399(4) 0.10080(3) 0.02931(13) Uani 1 1 d . . . .
O1 O 0.4816(2) 0.3531(2) 0.30855(19) 0.0339(8) Uani 1 1 d . . . .
O2 O 0.6042(2) 0.28329(19) 0.21887(19) 0.0277(7) Uani 1 1 d . . . .
O3 O 0.8339(2) 0.3043(2) 0.0894(2) 0.0407(8) Uani 1 1 d . . . .
O4 O 0.7171(3) 0.1687(2) -0.0426(2) 0.0459(9) Uani 1 1 d . . . .
O5 O 0.5412(2) 0.11555(19) 0.13716(19) 0.0308(7) Uani 1 1 d . . . .
O6 O 0.4550(3) -0.0053(2) 0.2272(2) 0.0423(9) Uani 1 1 d . . . .
O7 O 0.3979(2) 0.3029(2) 0.1197(2) 0.0427(9) Uani 1 1 d . . . .
O8 O 0.5090(2) 0.3302(2) 0.0390(2) 0.0392(8) Uani 1 1 d . . . .
N1 N 0.7462(3) 0.3258(3) 0.1244(2) 0.0314(9) Uani 1 1 d . . . .
N2 N 0.6668(3) 0.1364(3) 0.0198(2) 0.0334(9) Uani 1 1 d . . . .
N3 N 0.5508(3) 0.1192(3) 0.3955(3) 0.0452(11) Uani 1 1 d . . . .
N4 N 0.2323(4) 0.1708(3) 0.1817(3) 0.0521(12) Uani 1 1 d . . . .
C0AA C 0.5094(5) 0.3737(4) 0.4608(4) 0.074(2) Uani 1 1 d . . . .
H0AA H 0.5646 0.4220 0.4636 0.112 Uiso 1 1 calc GR . . .
H0AB H 0.5390 0.3072 0.4691 0.112 Uiso 1 1 calc GR . . .
H0AC H 0.4733 0.3880 0.5039 0.112 Uiso 1 1 calc GR . . .
O13 O 0.6051(2) 0.1275(2) 0.3425(2) 0.0469(9) Uani 1 1 d . . . .
C3AA C 0.4335(4) 0.3795(3) 0.3767(3) 0.0438(13) Uani 1 1 d . . . .
H3AA H 0.3750 0.3343 0.3757 0.053 Uiso 1 1 calc R . . .
H3AB H 0.4057 0.4475 0.3678 0.053 Uiso 1 1 calc R . . .
O14 O 0.5864(3) 0.0861(4) 0.4664(3) 0.0915(15) Uani 1 1 d . . . .
C3 C 0.5511(3) 0.4224(3) 0.2875(3) 0.0304(11) Uani 1 1 d . . . .
O10 O 0.2878(3) 0.1252(3) 0.1405(2) 0.0571(10) Uani 1 1 d . . . .
C4 C 0.5581(4) 0.5223(3) 0.3105(3) 0.0395(12) Uani 1 1 d . . . .
H4 H 0.5149 0.5480 0.3429 0.047 Uiso 1 1 calc R . . .
O12 O 0.4550(2) 0.1466(2) 0.3707(2) 0.0400(8) Uani 1 1 d . . . .
C5 C 0.6296(4) 0.5849(3) 0.2852(3) 0.0399(12) Uani 1 1 d . . . .
H5 H 0.6339 0.6527 0.3001 0.048 Uiso 1 1 calc R . . .
O9 O 0.2829(2) 0.2210(3) 0.2446(2) 0.0474(9) Uani 1 1 d . . . .
C6 C 0.6937(3) 0.5467(3) 0.2383(3) 0.0336(11) Uani 1 1 d . . . .
H6 H 0.7425 0.5885 0.2225 0.040 Uiso 1 1 calc R . . .
C7 C 0.6870(3) 0.4454(3) 0.2136(3) 0.0265(10) Uani 1 1 d . . . .
C8 C 0.6149(3) 0.3813(3) 0.2389(3) 0.0224(9) Uani 1 1 d . . . .
C9 C 0.7575(3) 0.4093(3) 0.1654(3) 0.0309(11) Uani 1 1 d . . . .
H9 H 0.8153 0.4492 0.1638 0.037 Uiso 1 1 calc R . . .
C10 C 0.8100(4) 0.3269(3) 0.0016(3) 0.0470(14) Uani 1 1 d . . . .
H10A H 0.8701 0.3083 -0.0199 0.056 Uiso 1 1 calc R . . .
H10B H 0.8006 0.3991 -0.0054 0.056 Uiso 1 1 calc R . . .
C11 C 0.7143(4) 0.2759(3) -0.0513(3) 0.0479(14) Uani 1 1 d . . . .
H11A H 0.6524 0.3015 -0.0356 0.057 Uiso 1 1 calc R . . .
H11B H 0.7078 0.2930 -0.1100 0.057 Uiso 1 1 calc R . . .
C12 C 0.6648(3) 0.0406(3) 0.0224(3) 0.0340(11) Uani 1 1 d . . . .
H12 H 0.6958 0.0066 -0.0150 0.041 Uiso 1 1 calc R . . .
C13 C 0.6194(3) -0.0214(3) 0.0774(3) 0.0326(11) Uani 1 1 d . . . .
C14 C 0.5596(3) 0.0166(3) 0.1303(3) 0.0274(10) Uani 1 1 d . . . .
C15 C 0.5152(4) -0.0506(3) 0.1789(3) 0.0333(11) Uani 1 1 d . . . .
C16 C 0.5343(4) -0.1526(3) 0.1770(3) 0.0462(14) Uani 1 1 d . . . .
H16 H 0.5065 -0.1966 0.2101 0.055 Uiso 1 1 calc R . . .
C17 C 0.5952(4) -0.1890(3) 0.1255(4) 0.0517(15) Uani 1 1 d . . . .
H17 H 0.6089 -0.2578 0.1248 0.062 Uiso 1 1 calc R . . .
C18 C 0.6353(4) -0.1259(3) 0.0757(3) 0.0469(14) Uani 1 1 d . . . .
H18 H 0.6740 -0.1525 0.0401 0.056 Uiso 1 1 calc R . . .
C19 C 0.3842(6) -0.0703(5) 0.2592(4) 0.080(2) Uani 1 1 d . . . .
H19A H 0.3173 -0.0357 0.2515 0.096 Uiso 0.5 1 calc R P A 1
H19B H 0.3717 -0.1304 0.2245 0.096 Uiso 0.5 1 calc R P A 1
H19C H 0.3421 -0.1062 0.2109 0.096 Uiso 0.5 1 calc R P B 2
H19D H 0.4282 -0.1204 0.2945 0.096 Uiso 0.5 1 calc R P B 2
C20 C 0.4275(4) 0.3504(3) 0.0635(3) 0.0370(12) Uani 1 1 d . . . .
C21 C 0.3626(4) 0.4374(4) 0.0236(4) 0.078(2) Uani 1 1 d . . . .
H21A H 0.2903 0.4260 0.0239 0.116 Uiso 1 1 calc GR . . .
H21B H 0.3683 0.4448 -0.0335 0.116 Uiso 1 1 calc GR . . .
H21C H 0.3873 0.4977 0.0546 0.116 Uiso 1 1 calc GR . . .
O11 O 0.1369(3) 0.1666(3) 0.1630(3) 0.0947(17) Uani 1 1 d . . . .
C1 C 0.4152(11) -0.0999(9) 0.3409(8) 0.075(4) Uani 0.5 1 d . P C 1
H1A H 0.4659 -0.1532 0.3462 0.112 Uiso 0.5 1 calc GR P C 1
H1B H 0.3552 -0.1234 0.3593 0.112 Uiso 0.5 1 calc GR P C 1
H1C H 0.4464 -0.0438 0.3752 0.112 Uiso 0.5 1 calc GR P C 1
C2 C 0.3178(10) -0.0371(9) 0.3025(9) 0.070(4) Uani 0.5 1 d . P C 2
H2A H 0.3561 -0.0009 0.3513 0.105 Uiso 0.5 1 calc GR P C 2
H2B H 0.2822 -0.0933 0.3201 0.105 Uiso 0.5 1 calc GR P C 2
H2C H 0.2670 0.0068 0.2676 0.105 Uiso 0.5 1 calc GR P C 2

loop_
_atom_site_aniso_label
_atom_site_aniso_U_11
_atom_site_aniso_U_22
_atom_site_aniso_U_33
_atom_site_aniso_U_23
_atom_site_aniso_U_13
_atom_site_aniso_U_12
Dy1 0.03031(13) 0.02658(12) 0.03091(14) -0.00247(10) 0.01650(10) -0.00270(9)
Zn1 0.0356(3) 0.0254(3) 0.0325(3) -0.0022(3) 0.0192(3) -0.0020(2)
O1 0.0418(19) 0.0327(17) 0.036(2) -0.0107(16) 0.0265(16) -0.0037(14)
O2 0.0327(17) 0.0243(16) 0.0320(19) -0.0012(14) 0.0194(15) -0.0018(12)
O3 0.0381(19) 0.044(2) 0.050(2) 0.0020(17) 0.0299(18) 0.0025(14)
O4 0.066(2) 0.040(2) 0.046(2) -0.0049(17) 0.041(2) -0.0025(16)
O5 0.0425(19) 0.0195(15) 0.037(2) -0.0041(15) 0.0213(16) -0.0018(13)
O6 0.059(2) 0.0287(17) 0.048(2) -0.0015(17) 0.0304(19) -0.0105(15)
O7 0.0347(19) 0.047(2) 0.049(2) 0.0156(18) 0.0158(17) 0.0050(15)
O8 0.045(2) 0.0372(18) 0.037(2) 0.0069(16) 0.0128(17) 0.0043(15)
N1 0.030(2) 0.033(2) 0.039(2) 0.0049(19) 0.0215(19) 0.0008(16)
N2 0.042(2) 0.035(2) 0.029(2) -0.001(2) 0.0210(19) -0.0001(17)
N3 0.049(3) 0.049(3) 0.039(3) 0.008(2) 0.014(2) 0.001(2)
N4 0.040(3) 0.049(3) 0.064(4) 0.007(3) 0.007(3) -0.011(2)
C0AA 0.131(6) 0.058(4) 0.040(4) -0.013(3) 0.032(4) -0.015(4)
O13 0.039(2) 0.058(2) 0.050(2) 0.0084(19) 0.0226(19) 0.0070(16)
C3AA 0.055(3) 0.038(3) 0.052(4) -0.013(3) 0.040(3) -0.007(2)
O14 0.081(3) 0.135(4) 0.056(3) 0.046(3) 0.011(3) 0.022(3)
C3 0.033(3) 0.029(2) 0.033(3) -0.005(2) 0.015(2) -0.0039(19)
O10 0.058(3) 0.050(2) 0.061(3) -0.019(2) 0.011(2) -0.0122(18)
C4 0.045(3) 0.033(3) 0.046(3) -0.011(2) 0.023(3) 0.004(2)
O12 0.040(2) 0.0467(19) 0.040(2) 0.0044(17) 0.0230(17) 0.0062(15)
C5 0.053(3) 0.021(2) 0.049(3) -0.006(2) 0.018(3) -0.004(2)
O9 0.035(2) 0.067(2) 0.043(2) -0.007(2) 0.0159(18) -0.0045(17)
C6 0.041(3) 0.025(2) 0.035(3) -0.004(2) 0.011(2) -0.014(2)
C7 0.026(2) 0.026(2) 0.026(3) -0.001(2) 0.005(2) -0.0019(18)
C8 0.019(2) 0.021(2) 0.025(2) -0.003(2) 0.0033(19) 0.0006(16)
C9 0.030(2) 0.031(3) 0.034(3) 0.004(2) 0.011(2) -0.0028(19)
C10 0.064(4) 0.034(3) 0.059(4) 0.003(3) 0.045(3) -0.002(2)
C11 0.068(4) 0.047(3) 0.041(3) 0.007(3) 0.036(3) 0.005(3)
C12 0.038(3) 0.035(3) 0.032(3) -0.015(2) 0.016(2) 0.004(2)
C13 0.040(3) 0.026(2) 0.032(3) -0.007(2) 0.009(2) 0.002(2)
C14 0.032(2) 0.024(2) 0.025(3) -0.005(2) 0.003(2) -0.0049(18)
C15 0.042(3) 0.028(2) 0.030(3) -0.006(2) 0.007(2) -0.008(2)
C16 0.073(4) 0.029(3) 0.036(3) 0.001(3) 0.011(3) -0.013(2)
C17 0.086(4) 0.021(3) 0.046(4) -0.005(3) 0.012(3) 0.004(3)
C18 0.069(4) 0.033(3) 0.041(3) -0.011(3) 0.016(3) 0.007(2)
C19 0.107(6) 0.069(4) 0.081(6) -0.013(4) 0.056(5) -0.046(4)
C20 0.039(3) 0.031(3) 0.041(3) 0.004(2) 0.009(2) -0.001(2)
C21 0.066(4) 0.078(4) 0.098(6) 0.046(4) 0.039(4) 0.034(3)
O11 0.030(2) 0.109(3) 0.136(5) -0.011(3) 0.004(3) -0.019(2)
C1 0.101(11) 0.067(9) 0.058(10) 0.010(7) 0.023(8) -0.028(7)
C2 0.076(9) 0.070(8) 0.086(11) -0.014(8) 0.058(9) -0.021(7)

loop_
_atom_type_symbol
_atom_type_description
_atom_type_scat_dispersion_real
_atom_type_scat_dispersion_imag
_atom_type_scat_source
C C 0.0033 0.0016 'International Tables Vol C Tables 4.2.6.8 and 6.1.1.4'
H H 0.0000 0.0000 'International Tables Vol C Tables 4.2.6.8 and 6.1.1.4'
Dy Dy -0.1892 4.4098 'International Tables Vol C Tables 4.2.6.8 and 6.1.1.4'
N N 0.0061 0.0033 'International Tables Vol C Tables 4.2.6.8 and 6.1.1.4'
O O 0.0106 0.0060 'International Tables Vol C Tables 4.2.6.8 and 6.1.1.4'
Zn Zn 0.2839 1.4301 'International Tables Vol C Tables 4.2.6.8 and 6.1.1.4'

loop_
_geom_angle_atom_site_label_1
_geom_angle_atom_site_label_2
_geom_angle_atom_site_label_3
_geom_angle
O1 Dy1 Zn1 99.62(6)
O1 Dy1 O6 150.10(10)
O1 Dy1 N3 79.64(11)
O1 Dy1 N4 101.78(12)
O1 Dy1 O10 125.38(11)
O2 Dy1 Zn1 38.18(7)
O2 Dy1 O1 65.37(9)
O2 Dy1 O6 122.87(9)
O2 Dy1 O7 74.72(10)
O2 Dy1 N3 94.68(11)
O2 Dy1 N4 147.51(11)
O2 Dy1 O13 74.39(10)
O2 Dy1 O10 141.43(12)
O2 Dy1 O12 114.24(11)
O2 Dy1 O9 138.38(10)
O5 Dy1 Zn1 36.44(6)
O5 Dy1 O1 134.78(9)
O5 Dy1 O2 69.64(9)
O5 Dy1 O6 64.23(9)
O5 Dy1 O7 84.39(11)
O5 Dy1 N3 108.82(11)
O5 Dy1 N4 113.94(13)
O5 Dy1 O13 86.47(11)
O5 Dy1 O10 88.22(12)
O5 Dy1 O12 130.59(10)
O5 Dy1 O9 139.63(11)
O6 Dy1 Zn1 100.18(7)
O6 Dy1 N3 71.29(11)
O6 Dy1 N4 83.71(11)
O7 Dy1 Zn1 63.28(8)
O7 Dy1 O1 79.88(11)
O7 Dy1 O6 129.31(11)
O7 Dy1 N3 159.40(12)
O7 Dy1 N4 73.63(12)
O7 Dy1 O13 149.07(11)
O7 Dy1 O10 71.92(11)
O7 Dy1 O12 145.02(11)
O7 Dy1 O9 79.70(11)
N3 Dy1 Zn1 118.43(9)
N3 Dy1 N4 112.88(13)
N4 Dy1 Zn1 126.97(10)
O13 Dy1 Zn1 92.64(7)
O13 Dy1 O1 85.90(11)
O13 Dy1 O6 71.03(11)
O13 Dy1 N3 25.94(10)
O13 Dy1 N4 136.62(12)
O13 Dy1 O10 137.27(11)
O10 Dy1 Zn1 107.43(9)
O10 Dy1 O6 68.54(11)
O10 Dy1 N3 122.82(12)
O10 Dy1 N4 25.85(11)
O12 Dy1 Zn1 144.20(8)
O12 Dy1 O1 74.63(10)
O12 Dy1 O6 76.18(10)
O12 Dy1 N3 26.18(10)
O12 Dy1 N4 88.45(13)
O12 Dy1 O13 52.11(10)
O12 Dy1 O10 104.19(12)
O12 Dy1 O9 72.05(11)
O9 Dy1 Zn1 142.51(9)
O9 Dy1 O1 78.32(10)
O9 Dy1 O6 98.74(11)
O9 Dy1 N3 98.22(12)
O9 Dy1 N4 25.76(12)
O9 Dy1 O13 124.16(11)
O9 Dy1 O10 51.60(12)
O2 Zn1 Dy1 43.29(7)
O5 Zn1 Dy1 42.39(8)
O5 Zn1 O2 79.67(11)
O5 Zn1 N1 147.83(14)
O5 Zn1 N2 87.58(13)
O8 Zn1 Dy1 88.00(9)
O8 Zn1 O2 93.96(12)
O8 Zn1 O5 108.90(12)
O8 Zn1 N1 99.38(13)
O8 Zn1 N2 111.98(14)
N1 Zn1 Dy1 126.73(11)
N1 Zn1 O2 83.46(13)
N1 Zn1 N2 95.97(14)
N2 Zn1 Dy1 129.90(10)
N2 Zn1 O2 153.70(13)
C3AA O1 Dy1 126.2(2)
C3 O1 Dy1 116.2(2)
C3 O1 C3AA 117.6(3)
Zn1 O2 Dy1 98.53(11)
C8 O2 Dy1 122.5(2)
C8 O2 Zn1 120.3(2)
C10 O3 N1 111.3(3)
N2 O4 C11 111.7(3)
Zn1 O5 Dy1 101.17(11)
C14 O5 Dy1 127.3(3)
C14 O5 Zn1 128.9(3)
C15 O6 Dy1 115.5(2)
C15 O6 C19 116.8(4)
C19 O6 Dy1 126.9(3)
C20 O7 Dy1 141.5(3)
C20 O8 Zn1 121.5(3)
O3 N1 Zn1 121.2(3)
C9 N1 Zn1 126.3(3)
C9 N1 O3 112.4(3)
O4 N2 Zn1 123.6(3)
C12 N2 Zn1 126.1(3)
C12 N2 O4 110.2(3)
O13 N3 Dy1 59.3(2)
O13 N3 O12 115.9(4)
O14 N3 Dy1 177.3(4)
O14 N3 O13 122.6(5)
O14 N3 O12 121.5(4)
O12 N3 Dy1 56.6(2)
O10 N4 Dy1 59.9(2)
O10 N4 O9 115.6(4)
O9 N4 Dy1 55.8(2)
O11 N4 Dy1 177.1(4)
O11 N4 O10 122.5(5)
O11 N4 O9 121.9(5)
H0AA C0AA H0AB 109.5
H0AA C0AA H0AC 109.5
H0AB C0AA H0AC 109.5
C3AA C0AA H0AA 109.5
C3AA C0AA H0AB 109.5
C3AA C0AA H0AC 109.5
N3 O13 Dy1 94.7(3)
O1 C3AA C0AA 112.4(4)
O1 C3AA H3AA 109.1
O1 C3AA H3AB 109.1
C0AA C3AA H3AA 109.1
C0AA C3AA H3AB 109.1
H3AA C3AA H3AB 107.9
O1 C3 C8 113.6(3)
C4 C3 O1 124.8(4)
C4 C3 C8 121.6(4)
N4 O10 Dy1 94.3(3)
C3 C4 H4 120.1
C3 C4 C5 119.9(4)
C5 C4 H4 120.1
N3 O12 Dy1 97.3(3)
C4 C5 H5 120.1
C6 C5 C4 119.9(4)
C6 C5 H5 120.1
N4 O9 Dy1 98.5(3)
C5 C6 H6 119.5
C5 C6 C7 121.0(4)
C7 C6 H6 119.5
C6 C7 C8 119.6(4)
C6 C7 C9 118.3(4)
C8 C7 C9 122.0(4)
O2 C8 C3 118.4(4)
O2 C8 C7 123.5(4)
C3 C8 C7 118.1(4)
N1 C9 C7 124.6(4)
N1 C9 H9 117.7
C7 C9 H9 117.7
O3 C10 H10A 108.4
O3 C10 H10B 108.4
O3 C10 C11 115.6(4)
H10A C10 H10B 107.4
C11 C10 H10A 108.4
C11 C10 H10B 108.4
O4 C11 C10 113.3(4)
O4 C11 H11A 108.9
O4 C11 H11B 108.9
C10 C11 H11A 108.9
C10 C11 H11B 108.9
H11A C11 H11B 107.7
N2 C12 H12 116.5
N2 C12 C13 127.0(4)
C13 C12 H12 116.5
C14 C13 C12 124.0(4)
C14 C13 C18 118.5(4)
C18 C13 C12 117.5(4)
O5 C14 C13 122.8(4)
O5 C14 C15 117.6(4)
C13 C14 C15 119.6(4)
O6 C15 C14 114.7(4)
C16 C15 O6 125.0(4)
C16 C15 C14 120.3(4)
C15 C16 H16 120.2
C15 C16 C17 119.5(5)
C17 C16 H16 120.2
C16 C17 H17 119.5
C18 C17 C16 121.0(4)
C18 C17 H17 119.5
C13 C18 H18 119.5
C17 C18 C13 121.0(5)
C17 C18 H18 119.5
O6 C19 H19A 107.9
O6 C19 H19B 107.9
O6 C19 H19C 106.4
O6 C19 H19D 106.4
H19A C19 H19B 107.2
H19C C19 H19D 106.5
C1 C19 O6 117.7(8)
C1 C19 H19A 107.9
C1 C19 H19B 107.9
C2 C19 O6 123.8(7)
C2 C19 H19C 106.4
C2 C19 H19D 106.4
O7 C20 O8 124.5(4)
O7 C20 C21 117.8(5)
O8 C20 C21 117.6(4)
C20 C21 H21A 109.5
C20 C21 H21B 109.5
C20 C21 H21C 109.5
H21A C21 H21B 109.5
H21A C21 H21C 109.5
H21B C21 H21C 109.5
C19 C1 H1A 109.5
C19 C1 H1B 109.5
C19 C1 H1C 109.5
H1A C1 H1B 109.5
H1A C1 H1C 109.5
H1B C1 H1C 109.5
C19 C2 H2A 109.5
C19 C2 H2B 109.5
C19 C2 H2C 109.5
H2A C2 H2B 109.5
H2A C2 H2C 109.5
H2B C2 H2C 109.5

loop_
_geom_bond_atom_site_label_1
_geom_bond_atom_site_label_2
_geom_bond_distance
Dy1 Zn1 3.3268(5)
Dy1 O1 2.495(3)
Dy1 O2 2.307(3)
Dy1 O5 2.286(3)
Dy1 O6 2.604(3)
Dy1 O7 2.308(3)
Dy1 N3 2.861(5)
Dy1 N4 2.883(4)
Dy1 O13 2.469(3)
Dy1 O10 2.501(3)
Dy1 O12 2.406(3)
Dy1 O9 2.409(3)
Zn1 O2 2.079(3)
Zn1 O5 2.014(3)
Zn1 O8 1.975(3)
Zn1 N1 2.058(3)
Zn1 N2 2.079(4)
O1 C3AA 1.452(5)
O1 C3 1.396(5)
O2 C8 1.341(4)
O3 N1 1.431(4)
O3 C10 1.426(6)
O4 N2 1.410(4)
O4 C11 1.430(5)
O5 C14 1.345(4)
O6 C15 1.383(5)
O6 C19 1.456(6)
O7 C20 1.253(5)
O8 C20 1.258(5)
N1 C9 1.286(5)
N2 C12 1.273(5)
N3 O13 1.256(5)
N3 O14 1.220(5)
N3 O12 1.272(5)
N4 O10 1.261(5)
N4 O9 1.267(5)
N4 O11 1.213(5)
C0AA H0AA 0.9600
C0AA H0AB 0.9600
C0AA H0AC 0.9600
C0AA C3AA 1.488(7)
C3AA H3AA 0.9700
C3AA H3AB 0.9700
C3 C4 1.375(5)
C3 C8 1.398(5)
C4 H4 0.9300
C4 C5 1.389(6)
C5 H5 0.9300
C5 C6 1.367(6)
C6 H6 0.9300
C6 C7 1.400(5)
C7 C8 1.406(5)
C7 C9 1.435(6)
C9 H9 0.9300
C10 H10A 0.9700
C10 H10B 0.9700
C10 C11 1.496(7)
C11 H11A 0.9700
C11 H11B 0.9700
C12 H12 0.9300
C12 C13 1.451(6)
C13 C14 1.397(6)
C13 C18 1.405(6)
C14 C15 1.412(6)
C15 C16 1.378(6)
C16 H16 0.9300
C16 C17 1.382(7)
C17 H17 0.9300
C17 C18 1.361(7)
C18 H18 0.9300
C19 H19A 0.9700
C19 H19B 0.9700
C19 H19C 0.9700
C19 H19D 0.9700
C19 C1 1.355(12)
C19 C2 1.325(11)
C20 C21 1.486(6)
C21 H21A 0.9600
C21 H21B 0.9600
C21 H21C 0.9600
C1 H1A 0.9600
C1 H1B 0.9600
C1 H1C 0.9600
C2 H2A 0.9600
C2 H2B 0.9600
C2 H2C 0.9600

loop_
_geom_torsion_atom_site_label_1
_geom_torsion_atom_site_label_2
_geom_torsion_atom_site_label_3
_geom_torsion_atom_site_label_4
_geom_torsion
Dy1 O1 C3AA C0AA 104.1(4)
Dy1 O1 C3 C4 165.6(4)
Dy1 O1 C3 C8 -13.9(5)
Dy1 O2 C8 C3 17.1(5)
Dy1 O2 C8 C7 -162.9(3)
Dy1 O5 C14 C13 -174.0(3)
Dy1 O5 C14 C15 6.4(5)
Dy1 O6 C15 C14 -6.9(5)
Dy1 O6 C15 C16 172.1(4)
Dy1 O6 C19 C1 -90.0(10)
Dy1 O6 C19 C2 -7.5(13)
Dy1 O7 C20 O8 16.9(8)
Dy1 O7 C20 C21 -162.4(4)
Zn1 O2 C8 C3 142.3(3)
Zn1 O2 C8 C7 -37.7(5)
Zn1 O5 C14 C13 -16.0(6)
Zn1 O5 C14 C15 164.4(3)
Zn1 O8 C20 O7 -10.9(7)
Zn1 O8 C20 C21 168.3(4)
Zn1 N1 C9 C7 10.4(6)
Zn1 N2 C12 C13 5.2(7)
O1 C3 C4 C5 -179.3(4)
O1 C3 C8 O2 -0.6(6)
O1 C3 C8 C7 179.4(4)
O3 N1 C9 C7 -173.9(4)
O3 C10 C11 O4 -55.1(5)
O4 N2 C12 C13 -179.5(4)
O5 C14 C15 O6 1.4(6)
O5 C14 C15 C16 -177.7(4)
O6 C15 C16 C17 179.4(5)
N1 O3 C10 C11 -55.6(5)
N2 O4 C11 C10 93.1(5)
N2 C12 C13 C14 7.5(8)
N2 C12 C13 C18 -173.6(4)
O13 N3 O12 Dy1 1.6(4)
C3AA O1 C3 C4 -17.1(6)
C3AA O1 C3 C8 163.4(4)
O14 N3 O13 Dy1 177.8(5)
O14 N3 O12 Dy1 -177.7(5)
C3 O1 C3AA C0AA -72.9(5)
C3 C4 C5 C6 -0.7(7)
O10 N4 O9 Dy1 2.5(5)
C4 C3 C8 O2 179.8(4)
C4 C3 C8 C7 -0.2(7)
C4 C5 C6 C7 1.4(7)
O12 N3 O13 Dy1 -1.6(4)
C5 C6 C7 C8 -1.4(7)
C5 C6 C7 C9 -179.1(4)
O9 N4 O10 Dy1 -2.4(4)
C6 C7 C8 O2 -179.2(4)
C6 C7 C8 C3 0.8(6)
C6 C7 C9 N1 -165.0(4)
C8 C3 C4 C5 0.1(7)
C8 C7 C9 N1 17.3(7)
C9 C7 C8 O2 -1.6(6)
C9 C7 C8 C3 178.4(4)
C10 O3 N1 Zn1 74.1(4)
C10 O3 N1 C9 -101.8(4)
C11 O4 N2 Zn1 -8.5(5)
C11 O4 N2 C12 176.0(4)
C12 C13 C14 O5 -2.2(7)
C12 C13 C14 C15 177.4(4)
C12 C13 C18 C17 -180.0(5)
C13 C14 C15 O6 -178.2(4)
C13 C14 C15 C16 2.8(7)
C14 C13 C18 C17 -1.1(7)
C14 C15 C16 C17 -1.6(7)
C15 O6 C19 C1 101.2(9)
C15 O6 C19 C2 -176.3(10)
C15 C16 C17 C18 -0.9(8)
C16 C17 C18 C13 2.3(8)
C18 C13 C14 O5 179.0(4)
C18 C13 C14 C15 -1.4(6)
C19 O6 C15 C14 163.2(5)
C19 O6 C15 C16 -17.8(7)
O11 N4 O10 Dy1 178.1(5)
O11 N4 O9 Dy1 -178.0(4)
